data_4087505
loop_
_publ_author_name
'Munjanja, Lloyd'
'Brennessel, William W.'
'Jones, William D.'

_publ_section_title
;
 Room-Temperature Carbon--Sulfur Bond Activation by a Reactive (dippe)Pd
 Fragment
;
_journal_issue 9
_journal_name_full Organometallics
_journal_page_first 1716
_journal_paper_doi 10.1021/acs.organomet.5b00194
_journal_volume 34
_journal_year 2015
_chemical_formula_moiety 'C26 H40 P2 Pd S2, 0.25(C6 H6)'
_chemical_formula_sum 'C27.5 H41.5 P2 Pd S2'
_chemical_formula_weight 604.56
_chemical_name_common jonlm05
_chemical_name_systematic
; 
 (dippe)Pd(thianthrene)
;
_space_group_crystal_system triclinic
_space_group_IT_number 2
_space_group_name_Hall '-P 1'
_space_group_name_H-M_alt 'P -1'
_atom_sites_solution_hydrogens geom
_atom_sites_solution_primary direct
_atom_sites_solution_secondary difmap
_audit_creation_method SHELXL-2012
_cell_angle_alpha 103.038(2)
_cell_angle_beta 103.999(2)
_cell_angle_gamma 101.001(2)
_cell_formula_units_Z 4
_cell_length_a 10.8988(9)
_cell_length_b 15.1108(13)
_cell_length_c 19.0889(16)
_cell_measurement_reflns_used 3959
_cell_measurement_temperature 100.0(5)
_cell_measurement_theta_max 33.66
_cell_measurement_theta_min 2.33
_cell_volume 2869.9(4)
_computing_cell_refinement 'SAINT (Bruker, 2009)'
_computing_data_collection 'APEX2 (Bruker, 2012)'
_computing_data_reduction 'SAINT (Bruker, 2009)'
_computing_molecular_graphics 'SHELXTL (Sheldrick, 2008)'
_computing_publication_material 'SHELXTL (Sheldrick, 2008)'
_computing_structure_refinement 'SHELXL-2012 (Sheldrick, 2012)'
_computing_structure_solution 'SIR97 (Altomare et al., 1999)'
_diffrn_ambient_temperature 100.0(5)
_diffrn_measured_fraction_theta_full 0.983
_diffrn_measured_fraction_theta_max 0.983
_diffrn_measurement_device_type 'Bruker SMART APEX II CCD Platform'
_diffrn_measurement_method '\w scans'
_diffrn_radiation_type MoK\a
_diffrn_radiation_wavelength 0.71073
_diffrn_reflns_av_R_equivalents 0.0603
_diffrn_reflns_av_unetI/netI 0.0830
_diffrn_reflns_Laue_measured_fraction_full 0.983
_diffrn_reflns_Laue_measured_fraction_max 0.983
_diffrn_reflns_limit_h_max 18
_diffrn_reflns_limit_h_min -18
_diffrn_reflns_limit_k_max 25
_diffrn_reflns_limit_k_min -25
_diffrn_reflns_limit_l_max 31
_diffrn_reflns_limit_l_min -31
_diffrn_reflns_number 71889
_diffrn_reflns_point_group_measured_fraction_full 0.983
_diffrn_reflns_point_group_measured_fraction_max 0.983
_diffrn_reflns_theta_full 36.320
_diffrn_reflns_theta_max 36.318
_diffrn_reflns_theta_min 1.982
_diffrn_source 'fine-focus sealed tube'
_exptl_absorpt_coefficient_mu 0.918
_exptl_absorpt_correction_T_max 0.7476
_exptl_absorpt_correction_T_min 0.7068
_exptl_absorpt_correction_type multi-scan
_exptl_absorpt_process_details 'SADABS (Sheldrick, 2008)'
_exptl_crystal_colour colorless
_exptl_crystal_density_diffrn 1.399
_exptl_crystal_description block
_exptl_crystal_F_000 1258
_exptl_crystal_size_max 0.30
_exptl_crystal_size_mid 0.28
_exptl_crystal_size_min 0.24
_refine_diff_density_max 0.936
_refine_diff_density_min -0.856
_refine_diff_density_rms 0.133
_refine_ls_extinction_method none
_refine_ls_goodness_of_fit_ref 1.003
_refine_ls_hydrogen_treatment constr
_refine_ls_matrix_type full
_refine_ls_number_parameters 602
_refine_ls_number_reflns 27346
_refine_ls_number_restraints 0
_refine_ls_restrained_S_all 1.003
_refine_ls_R_factor_all 0.0870
_refine_ls_R_factor_gt 0.0457
_refine_ls_shift/su_max 0.001
_refine_ls_shift/su_mean 0.000
_refine_ls_structure_factor_coef Fsqd
_refine_ls_weighting_details
; 
 w=1/[\s^2^(Fo^2^)+(0.0350P)^2^] 
 where P=(Fo^2^+2Fc^2^)/3 
;
_refine_ls_weighting_scheme calc
_refine_ls_wR_factor_gt 0.0865
_refine_ls_wR_factor_ref 0.1014
_reflns_Friedel_coverage 0.000
_reflns_number_gt 17474
_reflns_number_total 27346
_reflns_threshold_expression 'I > 2\s(I)'
_cod_data_source_file om5b00194_si_002.cif
_cod_data_source_block 9
_cod_database_code 4087505
_shelx_space_group_comment
; 
The symmetry employed for this shelxl refinement is uniquely defined 
by the following loop, which should always be used as a source of 
symmetry information in preference to the above space-group names. 
They are only intended as comments. 
;
_shelx_estimated_absorpt_t_min 0.770
_shelx_estimated_absorpt_t_max 0.810

loop_
_space_group_symop_operation_xyz
'x, y, z'
'-x, -y, -z'

loop_
_atom_site_label
_atom_site_type_symbol
_atom_site_fract_x
_atom_site_fract_y
_atom_site_fract_z
_atom_site_U_iso_or_equiv
_atom_site_adp_type
_atom_site_occupancy
_atom_site_site_symmetry_order
_atom_site_calc_flag
_atom_site_refinement_flags_posn
_atom_site_refinement_flags_adp
Pd1 Pd 0.87100(2) 0.74365(2) 0.22184(2) 0.01573(4) Uani 1 1 d . .
S1 S 0.90713(5) 0.87721(4) 0.32317(3) 0.02267(11) Uani 1 1 d . .
S2 S 1.17623(6) 0.79526(4) 0.29805(4) 0.02409(12) Uani 1 1 d . .
P1 P 0.81768(6) 0.61665(4) 0.12184(3) 0.01907(11) Uani 1 1 d . .
P2 P 0.71892(5) 0.65869(4) 0.26400(3) 0.01823(11) Uani 1 1 d . .
C1 C 0.9995(2) 0.81842(14) 0.18009(12) 0.0177(4) Uani 1 1 d . .
C2 C 1.1314(2) 0.83789(15) 0.21801(13) 0.0194(4) Uani 1 1 d . .
C3 C 1.1810(2) 0.89283(16) 0.37155(13) 0.0213(4) Uani 1 1 d . .
C4 C 1.0704(2) 0.92524(15) 0.37917(12) 0.0199(4) Uani 1 1 d . .
C5 C 0.9665(2) 0.85389(15) 0.11845(13) 0.0204(4) Uani 1 1 d . .
H5 H 0.8768 0.8428 0.0916 0.024 Uiso 1 1 calc R U
C6 C 1.0621(2) 0.90511(16) 0.09557(14) 0.0255(5) Uani 1 1 d . .
H6 H 1.0371 0.9284 0.0534 0.031 Uiso 1 1 calc R U
C7 C 1.1934(2) 0.92227(17) 0.13409(15) 0.0284(5) Uani 1 1 d . .
H7 H 1.2587 0.9566 0.1182 0.034 Uiso 1 1 calc R U
C8 C 1.2285(2) 0.88930(17) 0.19547(14) 0.0259(5) Uani 1 1 d . .
H8 H 1.3182 0.9013 0.2226 0.031 Uiso 1 1 calc R U
C9 C 1.3026(2) 0.93602(18) 0.42500(14) 0.0270(5) Uani 1 1 d . .
H9 H 1.3760 0.9130 0.4194 0.032 Uiso 1 1 calc R U
C10 C 1.3192(2) 1.01125(19) 0.48572(14) 0.0314(6) Uani 1 1 d . .
H10 H 1.4028 1.0395 0.5219 0.038 Uiso 1 1 calc R U
C11 C 1.2125(3) 1.04517(18) 0.49336(14) 0.0293(5) Uani 1 1 d . .
H11 H 1.2224 1.0974 0.5348 0.035 Uiso 1 1 calc R U
C12 C 1.0913(2) 1.00300(16) 0.44065(13) 0.0233(4) Uani 1 1 d . .
H12 H 1.0194 1.0278 0.4464 0.028 Uiso 1 1 calc R U
C13 C 0.7054(2) 0.51869(15) 0.13645(13) 0.0229(4) Uani 1 1 d . .
H13A H 0.6456 0.4784 0.0869 0.027 Uiso 1 1 calc R U
H13B H 0.7574 0.4798 0.1594 0.027 Uiso 1 1 calc R U
C14 C 0.6238(2) 0.55238(15) 0.18712(13) 0.0212(4) Uani 1 1 d . .
H14A H 0.5926 0.5018 0.2087 0.025 Uiso 1 1 calc R U
H14B H 0.5461 0.5658 0.1564 0.025 Uiso 1 1 calc R U
C15 C 0.9478(2) 0.56316(16) 0.10051(14) 0.0268(5) Uani 1 1 d . .
H15 H 0.9044 0.4992 0.0644 0.032 Uiso 1 1 calc R U
C16 C 1.0370(2) 0.55062(18) 0.17044(16) 0.0315(6) Uani 1 1 d . .
H16A H 1.1038 0.5212 0.1566 0.047 Uiso 1 1 calc R U
H16B H 0.9849 0.5104 0.1922 0.047 Uiso 1 1 calc R U
H16C H 1.0796 0.6122 0.2075 0.047 Uiso 1 1 calc R U
C17 C 1.0295(3) 0.61978(18) 0.06206(16) 0.0331(6) Uani 1 1 d . .
H17A H 1.1002 0.5910 0.0540 0.050 Uiso 1 1 calc R U
H17B H 1.0671 0.6847 0.0943 0.050 Uiso 1 1 calc R U
H17C H 0.9732 0.6196 0.0135 0.050 Uiso 1 1 calc R U
C18 C 0.7333(2) 0.63341(16) 0.03174(13) 0.0257(5) Uani 1 1 d . .
H18 H 0.7985 0.6797 0.0201 0.031 Uiso 1 1 calc R U
C19 C 0.6211(2) 0.6782(2) 0.03935(16) 0.0349(6) Uani 1 1 d . .
H19A H 0.5849 0.6939 -0.0072 0.052 Uiso 1 1 calc R U
H19B H 0.6539 0.7357 0.0817 0.052 Uiso 1 1 calc R U
H19C H 0.5525 0.6339 0.0484 0.052 Uiso 1 1 calc R U
C20 C 0.6872(3) 0.54556(19) -0.03476(15) 0.0391(7) Uani 1 1 d . .
H20A H 0.6476 0.5612 -0.0807 0.059 Uiso 1 1 calc R U
H20B H 0.6222 0.4981 -0.0260 0.059 Uiso 1 1 calc R U
H20C H 0.7620 0.5207 -0.0405 0.059 Uiso 1 1 calc R U
C21 C 0.7847(2) 0.61427(17) 0.34386(13) 0.0243(5) Uani 1 1 d . .
H21 H 0.7115 0.5670 0.3485 0.029 Uiso 1 1 calc R U
C22 C 0.8896(2) 0.56501(18) 0.32853(15) 0.0301(5) Uani 1 1 d . .
H22A H 0.9321 0.5490 0.3737 0.045 Uiso 1 1 calc R U
H22B H 0.9551 0.6070 0.3154 0.045 Uiso 1 1 calc R U
H22C H 0.8489 0.5074 0.2867 0.045 Uiso 1 1 calc R U
C23 C 0.8399(3) 0.6926(2) 0.41783(14) 0.0360(6) Uani 1 1 d . .
H23A H 0.8742 0.6664 0.4588 0.054 Uiso 1 1 calc R U
H23B H 0.7703 0.7211 0.4282 0.054 Uiso 1 1 calc R U
H23C H 0.9106 0.7405 0.4141 0.054 Uiso 1 1 calc R U
C24 C 0.5953(2) 0.71717(18) 0.28937(15) 0.0274(5) Uani 1 1 d . .
H24 H 0.6426 0.7715 0.3352 0.033 Uiso 1 1 calc R U
C25 C 0.5342(3) 0.75774(19) 0.22722(17) 0.0352(6) Uani 1 1 d . .
H25A H 0.4790 0.7965 0.2448 0.053 Uiso 1 1 calc R U
H25B H 0.4807 0.7063 0.1825 0.053 Uiso 1 1 calc R U
H25C H 0.6037 0.7965 0.2145 0.053 Uiso 1 1 calc R U
C26 C 0.4892(3) 0.6546(2) 0.30972(19) 0.0421(7) Uani 1 1 d . .
H26A H 0.4265 0.6898 0.3217 0.063 Uiso 1 1 calc R U
H26B H 0.5298 0.6354 0.3536 0.063 Uiso 1 1 calc R U
H26C H 0.4434 0.5987 0.2669 0.063 Uiso 1 1 calc R U
Pd2 Pd 0.70614(2) 0.23378(2) 0.25947(2) 0.01608(4) Uani 1 1 d . .
S3 S 0.56960(5) 0.33763(4) 0.26718(3) 0.02109(11) Uani 1 1 d . .
S4 S 0.46087(5) 0.12604(4) 0.12569(3) 0.02294(11) Uani 1 1 d . .
P3 P 0.86525(5) 0.15680(4) 0.26133(3) 0.01983(11) Uani 1 1 d . .
P4 P 0.71204(5) 0.21553(4) 0.37747(3) 0.01985(11) Uani 1 1 d . .
C27 C 0.7021(2) 0.24290(15) 0.15366(13) 0.0197(4) Uani 1 1 d . .
C28 C 0.5882(2) 0.18807(16) 0.09736(13) 0.0214(4) Uani 1 1 d . .
C29 C 0.3690(2) 0.21091(16) 0.13998(13) 0.0209(4) Uani 1 1 d . .
C30 C 0.4174(2) 0.29644(15) 0.19766(12) 0.0187(4) Uani 1 1 d . .
C31 C 0.7982(2) 0.29306(16) 0.13043(15) 0.0263(5) Uani 1 1 d . .
H31 H 0.8757 0.3335 0.1672 0.032 Uiso 1 1 calc R U
C32 C 0.7833(3) 0.2853(2) 0.05477(17) 0.0364(7) Uani 1 1 d . .
H32 H 0.8506 0.3203 0.0406 0.044 Uiso 1 1 calc R U
C33 C 0.6729(3) 0.2278(2) 0.00048(16) 0.0396(7) Uani 1 1 d . .
H33 H 0.6644 0.2215 -0.0512 0.048 Uiso 1 1 calc R U
C34 C 0.5729(3) 0.1787(2) 0.02145(15) 0.0338(6) Uani 1 1 d . .
H34 H 0.4951 0.1392 -0.0157 0.041 Uiso 1 1 calc R U
C35 C 0.2417(2) 0.18669(17) 0.09213(14) 0.0251(5) Uani 1 1 d . .
H35 H 0.2105 0.1283 0.0538 0.030 Uiso 1 1 calc R U
C36 C 0.1590(2) 0.24537(18) 0.09880(14) 0.0285(5) Uani 1 1 d . .
H36 H 0.0723 0.2278 0.0657 0.034 Uiso 1 1 calc R U
C37 C 0.2059(2) 0.33000(18) 0.15472(15) 0.0279(5) Uani 1 1 d . .
H37 H 0.1507 0.3711 0.1603 0.033 Uiso 1 1 calc R U
C38 C 0.3317(2) 0.35551(16) 0.20257(14) 0.0231(5) Uani 1 1 d . .
H38 H 0.3618 0.4146 0.2400 0.028 Uiso 1 1 calc R U
C39 C 0.8963(2) 0.11807(16) 0.34702(13) 0.0246(5) Uani 1 1 d . .
H39A H 0.8463 0.0517 0.3342 0.030 Uiso 1 1 calc R U
H39B H 0.9904 0.1207 0.3646 0.030 Uiso 1 1 calc R U
C40 C 0.8593(2) 0.17641(17) 0.41171(13) 0.0253(5) Uani 1 1 d . .
H40A H 0.9333 0.2321 0.4407 0.030 Uiso 1 1 calc R U
H40B H 0.8437 0.1382 0.4461 0.030 Uiso 1 1 calc R U
C41 C 0.8413(2) 0.04775(16) 0.18660(14) 0.0261(5) Uani 1 1 d . .
H41 H 0.9105 0.0166 0.2053 0.031 Uiso 1 1 calc R U
C42 C 0.7091(2) -0.02032(17) 0.17250(15) 0.0303(5) Uani 1 1 d . .
H42A H 0.7015 -0.0795 0.1357 0.045 Uiso 1 1 calc R U
H42B H 0.6386 0.0074 0.1529 0.045 Uiso 1 1 calc R U
H42C H 0.7023 -0.0326 0.2198 0.045 Uiso 1 1 calc R U
C43 C 0.8570(3) 0.06571(18) 0.11300(15) 0.0313(5) Uani 1 1 d . .
H43A H 0.8417 0.0055 0.0754 0.047 Uiso 1 1 calc R U
H43B H 0.9458 0.1038 0.1222 0.047 Uiso 1 1 calc R U
H43C H 0.7934 0.0993 0.0944 0.047 Uiso 1 1 calc R U
C44 C 1.0233(2) 0.23121(17) 0.26568(15) 0.0261(5) Uani 1 1 d . .
H44 H 1.0123 0.2446 0.2159 0.031 Uiso 1 1 calc R U
C45 C 1.0576(2) 0.32589(18) 0.32542(17) 0.0362(6) Uani 1 1 d . .
H45A H 1.1360 0.3673 0.3225 0.054 Uiso 1 1 calc R U
H45B H 1.0743 0.3160 0.3755 0.054 Uiso 1 1 calc R U
H45C H 0.9844 0.3549 0.3165 0.054 Uiso 1 1 calc R U
C46 C 1.1361(2) 0.1839(2) 0.27757(17) 0.0373(7) Uani 1 1 d . .
H46A H 1.2134 0.2231 0.2715 0.056 Uiso 1 1 calc R U
H46B H 1.1102 0.1220 0.2404 0.056 Uiso 1 1 calc R U
H46C H 1.1570 0.1764 0.3284 0.056 Uiso 1 1 calc R U
C47 C 0.5741(2) 0.12647(16) 0.38150(13) 0.0234(5) Uani 1 1 d . .
H47 H 0.5911 0.1234 0.4347 0.028 Uiso 1 1 calc R U
C48 C 0.5645(2) 0.02936(17) 0.33172(15) 0.0312(5) Uani 1 1 d . .
H48A H 0.4903 -0.0166 0.3344 0.047 Uiso 1 1 calc R U
H48B H 0.6456 0.0111 0.3493 0.047 Uiso 1 1 calc R U
H48C H 0.5515 0.0313 0.2795 0.047 Uiso 1 1 calc R U
C49 C 0.4460(2) 0.1533(2) 0.35936(18) 0.0397(7) Uani 1 1 d . .
H49A H 0.3747 0.1050 0.3622 0.059 Uiso 1 1 calc R U
H49B H 0.4284 0.1584 0.3078 0.059 Uiso 1 1 calc R U
H49C H 0.4521 0.2139 0.3939 0.059 Uiso 1 1 calc R U
C50 C 0.7246(2) 0.32102(17) 0.45191(14) 0.0268(5) Uani 1 1 d . .
H50 H 0.6405 0.3392 0.4374 0.032 Uiso 1 1 calc R U
C51 C 0.8336(3) 0.40329(17) 0.45386(15) 0.0319(6) Uani 1 1 d . .
H51A H 0.8322 0.4608 0.4895 0.048 Uiso 1 1 calc R U
H51B H 0.8195 0.4121 0.4035 0.048 Uiso 1 1 calc R U
H51C H 0.9186 0.3895 0.4698 0.048 Uiso 1 1 calc R U
C52 C 0.7403(3) 0.3069(2) 0.52992(15) 0.0388(7) Uani 1 1 d . .
H52A H 0.7477 0.3665 0.5661 0.058 Uiso 1 1 calc R U
H52B H 0.8195 0.2856 0.5453 0.058 Uiso 1 1 calc R U
H52C H 0.6638 0.2594 0.5284 0.058 Uiso 1 1 calc R U
C53 C 0.4387(3) 0.4301(2) 0.43337(16) 0.0363(6) Uani 1 1 d . .
H53 H 0.3962 0.3823 0.3871 0.044 Uiso 1 1 calc R U
C55 C 0.6099(3) 0.5666(2) 0.50740(19) 0.0462(8) Uani 1 1 d . .
H55 H 0.6858 0.6130 0.5118 0.055 Uiso 1 1 calc R U
C54 C 0.5498(3) 0.4964(2) 0.44092(18) 0.0443(7) Uani 1 1 d . .
H54 H 0.5855 0.4939 0.4000 0.053 Uiso 1 1 calc R U

loop_
_atom_site_aniso_label
_atom_site_aniso_U_11
_atom_site_aniso_U_22
_atom_site_aniso_U_33
_atom_site_aniso_U_23
_atom_site_aniso_U_13
_atom_site_aniso_U_12
Pd1 0.01448(7) 0.01255(7) 0.01878(8) 0.00463(6) 0.00339(6) 0.00215(5)
S1 0.0175(2) 0.0184(3) 0.0272(3) -0.0001(2) 0.0044(2) 0.00410(19)
S2 0.0221(3) 0.0242(3) 0.0262(3) 0.0067(2) 0.0045(2) 0.0105(2)
P1 0.0213(3) 0.0149(3) 0.0190(3) 0.0042(2) 0.0051(2) 0.0016(2)
P2 0.0169(2) 0.0173(3) 0.0199(3) 0.0068(2) 0.0044(2) 0.00282(19)
C1 0.0176(9) 0.0132(9) 0.0212(10) 0.0047(8) 0.0052(8) 0.0025(7)
C2 0.0181(9) 0.0173(10) 0.0220(11) 0.0030(8) 0.0064(8) 0.0055(8)
C3 0.0199(9) 0.0228(11) 0.0205(11) 0.0089(9) 0.0031(8) 0.0043(8)
C4 0.0225(10) 0.0165(10) 0.0180(10) 0.0058(8) 0.0027(8) 0.0019(8)
C5 0.0185(9) 0.0165(10) 0.0256(12) 0.0068(9) 0.0053(9) 0.0035(8)
C6 0.0308(12) 0.0203(11) 0.0271(12) 0.0086(10) 0.0114(10) 0.0050(9)
C7 0.0271(11) 0.0249(12) 0.0339(14) 0.0071(11) 0.0161(11) 0.0012(9)
C8 0.0163(9) 0.0277(12) 0.0303(13) 0.0049(10) 0.0077(9) 0.0006(8)
C9 0.0197(10) 0.0363(14) 0.0241(12) 0.0134(11) 0.0020(9) 0.0052(9)
C10 0.0263(12) 0.0365(14) 0.0228(12) 0.0092(11) -0.0021(10) -0.0007(10)
C11 0.0374(13) 0.0252(12) 0.0188(11) 0.0043(10) 0.0023(10) 0.0035(10)
C12 0.0296(11) 0.0219(11) 0.0182(11) 0.0079(9) 0.0035(9) 0.0082(9)
C13 0.0266(11) 0.0148(10) 0.0237(11) 0.0054(9) 0.0053(9) 0.0002(8)
C14 0.0192(9) 0.0176(10) 0.0237(11) 0.0081(9) 0.0027(8) -0.0004(8)
C15 0.0328(12) 0.0184(11) 0.0292(13) 0.0015(9) 0.0147(11) 0.0063(9)
C16 0.0313(12) 0.0261(13) 0.0418(16) 0.0084(11) 0.0158(12) 0.0139(10)
C17 0.0377(14) 0.0275(13) 0.0376(15) 0.0041(11) 0.0235(12) 0.0072(11)
C18 0.0255(11) 0.0239(12) 0.0219(12) 0.0086(10) 0.0018(9) -0.0025(9)
C19 0.0274(12) 0.0411(16) 0.0344(15) 0.0200(13) 0.0010(11) 0.0044(11)
C20 0.0481(16) 0.0334(15) 0.0202(13) 0.0036(11) 0.0004(12) -0.0084(12)
C21 0.0233(10) 0.0256(12) 0.0239(12) 0.0109(10) 0.0064(9) 0.0025(9)
C22 0.0293(12) 0.0339(14) 0.0299(13) 0.0174(11) 0.0047(10) 0.0102(10)
C23 0.0400(15) 0.0444(16) 0.0225(13) 0.0129(12) 0.0040(11) 0.0113(12)
C24 0.0239(11) 0.0278(12) 0.0330(14) 0.0090(11) 0.0119(10) 0.0074(9)
C25 0.0291(12) 0.0337(14) 0.0499(18) 0.0177(13) 0.0133(12) 0.0155(11)
C26 0.0327(14) 0.0516(18) 0.060(2) 0.0281(16) 0.0278(14) 0.0190(13)
Pd2 0.01517(7) 0.01466(7) 0.01798(8) 0.00669(6) 0.00252(6) 0.00355(5)
S3 0.0223(2) 0.0194(3) 0.0204(3) 0.0045(2) 0.0034(2) 0.0079(2)
S4 0.0204(2) 0.0193(3) 0.0261(3) 0.0042(2) 0.0036(2) 0.0053(2)
P3 0.0174(2) 0.0182(3) 0.0240(3) 0.0083(2) 0.0032(2) 0.0061(2)
P4 0.0189(2) 0.0198(3) 0.0192(3) 0.0081(2) 0.0020(2) 0.0030(2)
C27 0.0232(10) 0.0190(10) 0.0230(11) 0.0102(9) 0.0096(9) 0.0107(8)
C28 0.0239(10) 0.0242(11) 0.0207(11) 0.0075(9) 0.0087(9) 0.0130(9)
C29 0.0201(9) 0.0245(11) 0.0204(11) 0.0089(9) 0.0063(8) 0.0076(8)
C30 0.0198(9) 0.0207(10) 0.0194(10) 0.0097(8) 0.0082(8) 0.0065(8)
C31 0.0277(11) 0.0214(11) 0.0392(15) 0.0163(11) 0.0148(11) 0.0127(9)
C32 0.0499(16) 0.0398(15) 0.0475(18) 0.0294(14) 0.0351(15) 0.0294(13)
C33 0.0575(18) 0.0552(19) 0.0277(14) 0.0231(14) 0.0244(14) 0.0360(16)
C34 0.0391(14) 0.0458(16) 0.0235(13) 0.0103(12) 0.0109(11) 0.0249(13)
C35 0.0216(10) 0.0298(12) 0.0220(12) 0.0084(10) 0.0035(9) 0.0053(9)
C36 0.0212(10) 0.0399(15) 0.0296(13) 0.0169(12) 0.0067(10) 0.0126(10)
C37 0.0229(11) 0.0346(13) 0.0361(14) 0.0185(12) 0.0129(10) 0.0153(10)
C38 0.0235(10) 0.0238(11) 0.0285(12) 0.0131(10) 0.0109(9) 0.0105(9)
C39 0.0229(10) 0.0228(11) 0.0264(12) 0.0095(10) 0.0005(9) 0.0078(9)
C40 0.0227(10) 0.0240(11) 0.0246(12) 0.0088(10) -0.0007(9) 0.0034(9)
C41 0.0271(11) 0.0217(11) 0.0311(13) 0.0079(10) 0.0069(10) 0.0118(9)
C42 0.0320(12) 0.0224(12) 0.0321(14) 0.0043(10) 0.0047(11) 0.0075(10)
C43 0.0403(14) 0.0263(13) 0.0313(14) 0.0079(11) 0.0128(12) 0.0158(11)
C44 0.0162(9) 0.0291(12) 0.0345(14) 0.0149(11) 0.0050(9) 0.0059(9)
C45 0.0214(11) 0.0323(14) 0.0445(17) 0.0053(13) 0.0050(11) -0.0041(10)
C46 0.0211(11) 0.0461(17) 0.0520(18) 0.0260(15) 0.0091(12) 0.0136(11)
C47 0.0225(10) 0.0245(11) 0.0228(11) 0.0119(9) 0.0043(9) 0.0025(8)
C48 0.0297(12) 0.0293(13) 0.0279(13) 0.0080(11) 0.0057(11) -0.0037(10)
C49 0.0231(12) 0.0458(17) 0.0559(19) 0.0307(15) 0.0096(12) 0.0061(11)
C50 0.0283(12) 0.0267(12) 0.0253(12) 0.0086(10) 0.0065(10) 0.0073(9)
C51 0.0361(13) 0.0241(12) 0.0296(14) 0.0043(11) 0.0062(11) 0.0028(10)
C52 0.0547(18) 0.0348(15) 0.0217(13) 0.0043(11) 0.0108(13) 0.0047(13)
C53 0.0403(15) 0.0348(15) 0.0324(15) 0.0069(12) 0.0086(12) 0.0128(12)
C55 0.0443(17) 0.0382(17) 0.057(2) 0.0108(15) 0.0268(16) 0.0017(13)
C54 0.061(2) 0.0420(17) 0.0415(18) 0.0142(14) 0.0328(16) 0.0151(15)

loop_
_atom_type_symbol
_atom_type_description
_atom_type_scat_dispersion_real
_atom_type_scat_dispersion_imag
_atom_type_scat_source
C C 0.0033 0.0016 'International Tables Vol C Tables 4.2.6.8 and 6.1.1.4'
H H 0.0000 0.0000 'International Tables Vol C Tables 4.2.6.8 and 6.1.1.4'
P P 0.1023 0.0942 'International Tables Vol C Tables 4.2.6.8 and 6.1.1.4'
S S 0.1246 0.1234 'International Tables Vol C Tables 4.2.6.8 and 6.1.1.4'
Pd Pd -0.9988 1.0072 'International Tables Vol C Tables 4.2.6.8 and 6.1.1.4'

loop_
_geom_angle_atom_site_label_1
_geom_angle_atom_site_label_2
_geom_angle_atom_site_label_3
_geom_angle
_geom_angle_site_symmetry_1
C1 Pd1 P1 91.82(6) .
C1 Pd1 P2 177.43(6) .
P1 Pd1 P2 86.86(2) .
C1 Pd1 S1 90.52(6) .
P1 Pd1 S1 174.85(2) .
P2 Pd1 S1 90.63(2) .
C4 S1 Pd1 115.19(8) .
C3 S2 C2 100.90(10) .
C18 P1 C15 103.80(12) .
C18 P1 C13 106.50(11) .
C15 P1 C13 102.56(11) .
C18 P1 Pd1 114.58(8) .
C15 P1 Pd1 118.98(8) .
C13 P1 Pd1 109.15(8) .
C14 P2 C21 104.49(11) .
C14 P2 C24 104.71(11) .
C21 P2 C24 105.90(11) .
C14 P2 Pd1 108.08(7) .
C21 P2 Pd1 116.42(7) .
C24 P2 Pd1 116.05(8) .
C2 C1 C5 116.89(19) .
C2 C1 Pd1 116.79(16) .
C5 C1 Pd1 126.29(15) .
C1 C2 C8 122.1(2) .
C1 C2 S2 117.83(16) .
C8 C2 S2 120.06(17) .
C9 C3 C4 120.1(2) .
C9 C3 S2 115.81(18) .
C4 C3 S2 124.03(17) .
C12 C4 C3 116.7(2) .
C12 C4 S1 115.18(17) .
C3 C4 S1 128.09(17) .
C6 C5 C1 121.5(2) .
C6 C5 H5 119.3 .
C1 C5 H5 119.3 .
C7 C6 C5 120.2(2) .
C7 C6 H6 119.9 .
C5 C6 H6 119.9 .
C8 C7 C6 119.5(2) .
C8 C7 H7 120.3 .
C6 C7 H7 120.3 .
C7 C8 C2 119.8(2) .
C7 C8 H8 120.1 .
C2 C8 H8 120.1 .
C10 C9 C3 121.7(2) .
C10 C9 H9 119.2 .
C3 C9 H9 119.2 .
C9 C10 C11 119.1(2) .
C9 C10 H10 120.5 .
C11 C10 H10 120.5 .
C12 C11 C10 119.8(2) .
C12 C11 H11 120.1 .
C10 C11 H11 120.1 .
C11 C12 C4 122.6(2) .
C11 C12 H12 118.7 .
C4 C12 H12 118.7 .
C14 C13 P1 113.00(15) .
C14 C13 H13A 109.0 .
P1 C13 H13A 109.0 .
C14 C13 H13B 109.0 .
P1 C13 H13B 109.0 .
H13A C13 H13B 107.8 .
C13 C14 P2 111.70(14) .
C13 C14 H14A 109.3 .
P2 C14 H14A 109.3 .
C13 C14 H14B 109.3 .
P2 C14 H14B 109.3 .
H14A C14 H14B 107.9 .
C16 C15 C17 110.1(2) .
C16 C15 P1 112.02(17) .
C17 C15 P1 111.93(17) .
C16 C15 H15 107.5 .
C17 C15 H15 107.5 .
P1 C15 H15 107.5 .
C15 C16 H16A 109.5 .
C15 C16 H16B 109.5 .
H16A C16 H16B 109.5 .
C15 C16 H16C 109.5 .
H16A C16 H16C 109.5 .
H16B C16 H16C 109.5 .
C15 C17 H17A 109.5 .
C15 C17 H17B 109.5 .
H17A C17 H17B 109.5 .
C15 C17 H17C 109.5 .
H17A C17 H17C 109.5 .
H17B C17 H17C 109.5 .
C20 C18 C19 111.1(2) .
C20 C18 P1 114.69(18) .
C19 C18 P1 110.89(17) .
C20 C18 H18 106.5 .
C19 C18 H18 106.5 .
P1 C18 H18 106.5 .
C18 C19 H19A 109.5 .
C18 C19 H19B 109.5 .
H19A C19 H19B 109.5 .
C18 C19 H19C 109.5 .
H19A C19 H19C 109.5 .
H19B C19 H19C 109.5 .
C18 C20 H20A 109.5 .
C18 C20 H20B 109.5 .
H20A C20 H20B 109.5 .
C18 C20 H20C 109.5 .
H20A C20 H20C 109.5 .
H20B C20 H20C 109.5 .
C23 C21 C22 110.4(2) .
C23 C21 P2 111.83(17) .
C22 C21 P2 109.97(16) .
C23 C21 H21 108.2 .
C22 C21 H21 108.2 .
P2 C21 H21 108.2 .
C21 C22 H22A 109.5 .
C21 C22 H22B 109.5 .
H22A C22 H22B 109.5 .
C21 C22 H22C 109.5 .
H22A C22 H22C 109.5 .
H22B C22 H22C 109.5 .
C21 C23 H23A 109.5 .
C21 C23 H23B 109.5 .
H23A C23 H23B 109.5 .
C21 C23 H23C 109.5 .
H23A C23 H23C 109.5 .
H23B C23 H23C 109.5 .
C25 C24 C26 110.8(2) .
C25 C24 P2 110.68(18) .
C26 C24 P2 114.01(18) .
C25 C24 H24 107.0 .
C26 C24 H24 107.0 .
P2 C24 H24 107.0 .
C24 C25 H25A 109.5 .
C24 C25 H25B 109.5 .
H25A C25 H25B 109.5 .
C24 C25 H25C 109.5 .
H25A C25 H25C 109.5 .
H25B C25 H25C 109.5 .
C24 C26 H26A 109.5 .
C24 C26 H26B 109.5 .
H26A C26 H26B 109.5 .
C24 C26 H26C 109.5 .
H26A C26 H26C 109.5 .
H26B C26 H26C 109.5 .
C27 Pd2 P3 90.59(6) .
C27 Pd2 P4 177.00(6) .
P3 Pd2 P4 87.09(2) .
C27 Pd2 S3 89.73(6) .
P3 Pd2 S3 170.24(2) .
P4 Pd2 S3 92.87(2) .
C30 S3 Pd2 114.04(8) .
C29 S4 C28 101.19(10) .
C39 P3 C44 105.67(11) .
C39 P3 C41 102.61(11) .
C44 P3 C41 104.14(11) .
C39 P3 Pd2 108.79(8) .
C44 P3 Pd2 113.42(8) .
C41 P3 Pd2 120.79(8) .
C50 P4 C40 105.18(11) .
C50 P4 C47 104.19(11) .
C40 P4 C47 105.51(11) .
C50 P4 Pd2 117.07(8) .
C40 P4 Pd2 107.57(8) .
C47 P4 Pd2 116.25(8) .
C31 C27 C28 116.5(2) .
C31 C27 Pd2 129.13(18) .
C28 C27 Pd2 114.34(15) .
C34 C28 C27 122.4(2) .
C34 C28 S4 120.0(2) .
C27 C28 S4 117.55(17) .
C35 C29 C30 120.4(2) .
C35 C29 S4 116.23(18) .
C30 C29 S4 123.37(16) .
C29 C30 C38 116.6(2) .
C29 C30 S3 128.01(16) .
C38 C30 S3 115.31(17) .
C32 C31 C27 121.6(3) .
C32 C31 H31 119.2 .
C27 C31 H31 119.2 .
C33 C32 C31 120.6(2) .
C33 C32 H32 119.7 .
C31 C32 H32 119.7 .
C32 C33 C34 119.6(3) .
C32 C33 H33 120.2 .
C34 C33 H33 120.2 .
C28 C34 C33 119.2(3) .
C28 C34 H34 120.4 .
C33 C34 H34 120.4 .
C36 C35 C29 121.8(2) .
C36 C35 H35 119.1 .
C29 C35 H35 119.1 .
C37 C36 C35 118.4(2) .
C37 C36 H36 120.8 .
C35 C36 H36 120.8 .
C38 C37 C36 120.8(2) .
C38 C37 H37 119.6 .
C36 C37 H37 119.6 .
C37 C38 C30 122.0(2) .
C37 C38 H38 119.0 .
C30 C38 H38 119.0 .
C40 C39 P3 114.39(16) .
C40 C39 H39A 108.7 .
P3 C39 H39A 108.7 .
C40 C39 H39B 108.7 .
P3 C39 H39B 108.7 .
H39A C39 H39B 107.6 .
C39 C40 P4 112.02(16) .
C39 C40 H40A 109.2 .
P4 C40 H40A 109.2 .
C39 C40 H40B 109.2 .
P4 C40 H40B 109.2 .
H40A C40 H40B 107.9 .
C42 C41 C43 110.7(2) .
C42 C41 P3 110.89(17) .
C43 C41 P3 113.20(16) .
C42 C41 H41 107.2 .
C43 C41 H41 107.2 .
P3 C41 H41 107.2 .
C41 C42 H42A 109.5 .
C41 C42 H42B 109.5 .
H42A C42 H42B 109.5 .
C41 C42 H42C 109.5 .
H42A C42 H42C 109.5 .
H42B C42 H42C 109.5 .
C41 C43 H43A 109.5 .
C41 C43 H43B 109.5 .
H43A C43 H43B 109.5 .
C41 C43 H43C 109.5 .
H43A C43 H43C 109.5 .
H43B C43 H43C 109.5 .
C45 C44 C46 110.9(2) .
C45 C44 P3 110.75(16) .
C46 C44 P3 113.86(17) .
C45 C44 H44 107.0 .
C46 C44 H44 107.0 .
P3 C44 H44 107.0 .
C44 C45 H45A 109.5 .
C44 C45 H45B 109.5 .
H45A C45 H45B 109.5 .
C44 C45 H45C 109.5 .
H45A C45 H45C 109.5 .
H45B C45 H45C 109.5 .
C44 C46 H46A 109.5 .
C44 C46 H46B 109.5 .
H46A C46 H46B 109.5 .
C44 C46 H46C 109.5 .
H46A C46 H46C 109.5 .
H46B C46 H46C 109.5 .
C49 C47 C48 110.6(2) .
C49 C47 P4 111.26(16) .
C48 C47 P4 110.88(16) .
C49 C47 H47 108.0 .
C48 C47 H47 108.0 .
P4 C47 H47 108.0 .
C47 C48 H48A 109.5 .
C47 C48 H48B 109.5 .
H48A C48 H48B 109.5 .
C47 C48 H48C 109.5 .
H48A C48 H48C 109.5 .
H48B C48 H48C 109.5 .
C47 C49 H49A 109.5 .
C47 C49 H49B 109.5 .
H49A C49 H49B 109.5 .
C47 C49 H49C 109.5 .
H49A C49 H49C 109.5 .
H49B C49 H49C 109.5 .
C52 C50 C51 111.2(2) .
C52 C50 P4 114.82(18) .
C51 C50 P4 110.41(17) .
C52 C50 H50 106.6 .
C51 C50 H50 106.6 .
P4 C50 H50 106.6 .
C50 C51 H51A 109.5 .
C50 C51 H51B 109.5 .
H51A C51 H51B 109.5 .
C50 C51 H51C 109.5 .
H51A C51 H51C 109.5 .
H51B C51 H51C 109.5 .
C50 C52 H52A 109.5 .
C50 C52 H52B 109.5 .
H52A C52 H52B 109.5 .
C50 C52 H52C 109.5 .
H52A C52 H52C 109.5 .
H52B C52 H52C 109.5 .
C55 C53 C54 119.3(3) 2_666
C55 C53 H53 120.4 2_666
C54 C53 H53 120.4 .
C53 C55 C54 120.4(3) 2_666
C53 C55 H55 119.8 2_666
C54 C55 H55 119.8 .
C53 C54 C55 120.3(3) .
C53 C54 H54 119.8 .
C55 C54 H54 119.8 .

loop_
_geom_bond_atom_site_label_1
_geom_bond_atom_site_label_2
_geom_bond_distance
_geom_bond_site_symmetry_2
Pd1 C1 2.053(2) .
Pd1 P1 2.2471(6) .
Pd1 P2 2.3114(6) .
Pd1 S1 2.3530(6) .
S1 C4 1.753(2) .
S2 C3 1.774(2) .
S2 C2 1.786(2) .
P1 C18 1.841(2) .
P1 C15 1.844(2) .
P1 C13 1.851(2) .
P2 C14 1.837(2) .
P2 C21 1.845(2) .
P2 C24 1.846(2) .
C1 C2 1.384(3) .
C1 C5 1.398(3) .
C2 C8 1.402(3) .
C3 C9 1.392(3) .
C3 C4 1.412(3) .
C4 C12 1.398(3) .
C5 C6 1.393(3) .
C5 H5 0.9500 .
C6 C7 1.386(3) .
C6 H6 0.9500 .
C7 C8 1.373(4) .
C7 H7 0.9500 .
C8 H8 0.9500 .
C9 C10 1.376(4) .
C9 H9 0.9500 .
C10 C11 1.383(4) .
C10 H10 0.9500 .
C11 C12 1.382(3) .
C11 H11 0.9500 .
C12 H12 0.9500 .
C13 C14 1.534(3) .
C13 H13A 0.9900 .
C13 H13B 0.9900 .
C14 H14A 0.9900 .
C14 H14B 0.9900 .
C15 C16 1.523(4) .
C15 C17 1.540(3) .
C15 H15 1.0000 .
C16 H16A 0.9800 .
C16 H16B 0.9800 .
C16 H16C 0.9800 .
C17 H17A 0.9800 .
C17 H17B 0.9800 .
C17 H17C 0.9800 .
C18 C20 1.517(3) .
C18 C19 1.528(4) .
C18 H18 1.0000 .
C19 H19A 0.9800 .
C19 H19B 0.9800 .
C19 H19C 0.9800 .
C20 H20A 0.9800 .
C20 H20B 0.9800 .
C20 H20C 0.9800 .
C21 C23 1.523(4) .
C21 C22 1.528(3) .
C21 H21 1.0000 .
C22 H22A 0.9800 .
C22 H22B 0.9800 .
C22 H22C 0.9800 .
C23 H23A 0.9800 .
C23 H23B 0.9800 .
C23 H23C 0.9800 .
C24 C25 1.526(4) .
C24 C26 1.532(3) .
C24 H24 1.0000 .
C25 H25A 0.9800 .
C25 H25B 0.9800 .
C25 H25C 0.9800 .
C26 H26A 0.9800 .
C26 H26B 0.9800 .
C26 H26C 0.9800 .
Pd2 C27 2.046(2) .
Pd2 P3 2.2629(6) .
Pd2 P4 2.3175(6) .
Pd2 S3 2.3647(6) .
S3 C30 1.751(2) .
S4 C29 1.785(2) .
S4 C28 1.786(2) .
P3 C39 1.836(2) .
P3 C44 1.841(2) .
P3 C41 1.848(2) .
P4 C50 1.838(3) .
P4 C40 1.839(2) .
P4 C47 1.846(2) .
C27 C31 1.393(3) .
C27 C28 1.394(3) .
C28 C34 1.389(3) .
C29 C35 1.392(3) .
C29 C30 1.406(3) .
C30 C38 1.415(3) .
C31 C32 1.389(4) .
C31 H31 0.9500 .
C32 C33 1.367(4) .
C32 H32 0.9500 .
C33 C34 1.391(4) .
C33 H33 0.9500 .
C34 H34 0.9500 .
C35 C36 1.387(3) .
C35 H35 0.9500 .
C36 C37 1.381(4) .
C36 H36 0.9500 .
C37 C38 1.377(3) .
C37 H37 0.9500 .
C38 H38 0.9500 .
C39 C40 1.532(3) .
C39 H39A 0.9900 .
C39 H39B 0.9900 .
C40 H40A 0.9900 .
C40 H40B 0.9900 .
C41 C42 1.526(3) .
C41 C43 1.532(3) .
C41 H41 1.0000 .
C42 H42A 0.9800 .
C42 H42B 0.9800 .
C42 H42C 0.9800 .
C43 H43A 0.9800 .
C43 H43B 0.9800 .
C43 H43C 0.9800 .
C44 C45 1.530(4) .
C44 C46 1.533(3) .
C44 H44 1.0000 .
C45 H45A 0.9800 .
C45 H45B 0.9800 .
C45 H45C 0.9800 .
C46 H46A 0.9800 .
C46 H46B 0.9800 .
C46 H46C 0.9800 .
C47 C49 1.517(3) .
C47 C48 1.527(3) .
C47 H47 1.0000 .
C48 H48A 0.9800 .
C48 H48B 0.9800 .
C48 H48C 0.9800 .
C49 H49A 0.9800 .
C49 H49B 0.9800 .
C49 H49C 0.9800 .
C50 C52 1.525(4) .
C50 C51 1.533(3) .
C50 H50 1.0000 .
C51 H51A 0.9800 .
C51 H51B 0.9800 .
C51 H51C 0.9800 .
C52 H52A 0.9800 .
C52 H52B 0.9800 .
C52 H52C 0.9800 .
C53 C55 1.354(4) 2_666
C53 C54 1.371(4) .
C53 H53 0.9500 .
C55 C53 1.354(4) 2_666
C55 C54 1.374(4) .
C55 H55 0.9500 .
C54 H54 0.9500 .

loop_
_geom_torsion_atom_site_label_1
_geom_torsion_atom_site_label_2
_geom_torsion_atom_site_label_3
_geom_torsion_atom_site_label_4
_geom_torsion
_geom_torsion_site_symmetry_1
C5 C1 C2 C8 -1.1(3) .
Pd1 C1 C2 C8 -179.25(17) .
C5 C1 C2 S2 178.87(16) .
Pd1 C1 C2 S2 0.7(2) .
C3 S2 C2 C1 -91.86(18) .
C3 S2 C2 C8 88.1(2) .
C2 S2 C3 C9 -116.93(18) .
C2 S2 C3 C4 65.2(2) .
C9 C3 C4 C12 1.9(3) .
S2 C3 C4 C12 179.76(16) .
C9 C3 C4 S1 -175.13(18) .
S2 C3 C4 S1 2.7(3) .
Pd1 S1 C4 C12 -178.25(14) .
Pd1 S1 C4 C3 -1.1(2) .
C2 C1 C5 C6 1.0(3) .
Pd1 C1 C5 C6 179.01(17) .
C1 C5 C6 C7 -0.1(4) .
C5 C6 C7 C8 -0.7(4) .
C6 C7 C8 C2 0.7(4) .
C1 C2 C8 C7 0.2(4) .
S2 C2 C8 C7 -179.71(19) .
C4 C3 C9 C10 -0.7(4) .
S2 C3 C9 C10 -178.68(19) .
C3 C9 C10 C11 -0.6(4) .
C9 C10 C11 C12 0.5(4) .
C10 C11 C12 C4 0.9(4) .
C3 C4 C12 C11 -2.1(3) .
S1 C4 C12 C11 175.38(19) .
C18 P1 C13 C14 -96.54(18) .
C15 P1 C13 C14 154.74(17) .
Pd1 P1 C13 C14 27.67(18) .
P1 C13 C14 P2 -37.5(2) .
C21 P2 C14 C13 -94.07(17) .
C24 P2 C14 C13 154.81(16) .
Pd1 P2 C14 C13 30.52(17) .
C18 P1 C15 C16 175.44(17) .
C13 P1 C15 C16 -73.81(19) .
Pd1 P1 C15 C16 46.70(19) .
C18 P1 C15 C17 51.2(2) .
C13 P1 C15 C17 161.93(18) .
Pd1 P1 C15 C17 -77.6(2) .
C15 P1 C18 C20 53.5(2) .
C13 P1 C18 C20 -54.4(2) .
Pd1 P1 C18 C20 -175.17(16) .
C15 P1 C18 C19 -179.73(17) .
C13 P1 C18 C19 72.44(19) .
Pd1 P1 C18 C19 -48.35(18) .
C14 P2 C21 C23 -166.68(17) .
C24 P2 C21 C23 -56.42(19) .
Pd1 P2 C21 C23 74.23(18) .
C14 P2 C21 C22 70.23(18) .
C24 P2 C21 C22 -179.50(17) .
Pd1 P2 C21 C22 -48.86(19) .
C14 P2 C24 C25 -70.3(2) .
C21 P2 C24 C25 179.57(18) .
Pd1 P2 C24 C25 48.7(2) .
C14 P2 C24 C26 55.4(2) .
C21 P2 C24 C26 -54.7(2) .
Pd1 P2 C24 C26 174.47(18) .
C31 C27 C28 C34 3.7(3) .
Pd2 C27 C28 C34 -174.06(18) .
C31 C27 C28 S4 -177.94(16) .
Pd2 C27 C28 S4 4.3(2) .
C29 S4 C28 C34 -91.8(2) .
C29 S4 C28 C27 89.81(18) .
C28 S4 C29 C35 115.53(19) .
C28 S4 C29 C30 -67.0(2) .
C35 C29 C30 C38 -1.4(3) .
S4 C29 C30 C38 -178.77(16) .
C35 C29 C30 S3 175.87(17) .
S4 C29 C30 S3 -1.5(3) .
Pd2 S3 C30 C29 0.4(2) .
Pd2 S3 C30 C38 177.72(13) .
C28 C27 C31 C32 -2.8(3) .
Pd2 C27 C31 C32 174.61(17) .
C27 C31 C32 C33 0.1(4) .
C31 C32 C33 C34 1.8(4) .
C27 C28 C34 C33 -2.0(4) .
S4 C28 C34 C33 179.76(19) .
C32 C33 C34 C28 -0.9(4) .
C30 C29 C35 C36 0.6(3) .
S4 C29 C35 C36 178.18(18) .
C29 C35 C36 C37 0.1(4) .
C35 C36 C37 C38 0.1(4) .
C36 C37 C38 C30 -1.0(4) .
C29 C30 C38 C37 1.6(3) .
S3 C30 C38 C37 -176.01(18) .
C44 P3 C39 C40 97.54(18) .
C41 P3 C39 C40 -153.63(17) .
Pd2 P3 C39 C40 -24.56(18) .
P3 C39 C40 P4 35.8(2) .
C50 P4 C40 C39 -155.75(16) .
C47 P4 C40 C39 94.44(18) .
Pd2 P4 C40 C39 -30.26(18) .
C39 P3 C41 C42 73.29(19) .
C44 P3 C41 C42 -176.73(17) .
Pd2 P3 C41 C42 -47.9(2) .
C39 P3 C41 C43 -161.58(17) .
C44 P3 C41 C43 -51.59(19) .
Pd2 P3 C41 C43 77.26(18) .
C39 P3 C44 C45 -72.65(19) .
C41 P3 C44 C45 179.62(18) .
Pd2 P3 C44 C45 46.43(19) .
C39 P3 C44 C46 53.2(2) .
C41 P3 C44 C46 -54.5(2) .
Pd2 P3 C44 C46 172.27(17) .
C50 P4 C47 C49 65.8(2) .
C40 P4 C47 C49 176.32(19) .
Pd2 P4 C47 C49 -64.6(2) .
C50 P4 C47 C48 -170.65(17) .
C40 P4 C47 C48 -60.13(19) .
Pd2 P4 C47 C48 58.95(18) .
C40 P4 C50 C52 -55.5(2) .
C47 P4 C50 C52 55.3(2) .
Pd2 P4 C50 C52 -174.84(16) .
C40 P4 C50 C51 71.12(19) .
C47 P4 C50 C51 -178.12(17) .
Pd2 P4 C50 C51 -48.21(19) .
C55 C53 C54 C55 -1.3(5) 2_666
C53 C55 C54 C53 1.3(5) 2_666
